data_7007169
loop_
_publ_author_name
'Bellabarba, Ronan M.'
'Hammond, Colin'
'Forman, Grant S.'
'Tooze, Robert P.'
'Slawin, Alexandra M. Z.'

_publ_section_title
;
 1,8-Dimethylnaphthalene-bridged diphosphine ligands: synthesis and
 structural comparison of their palladium complexes.
;
_journal_issue 20
_journal_name_full 'Dalton transactions (Cambridge, England : 2003)'
_journal_page_first 2444
_journal_page_last 2449
_journal_paper_doi 10.1039/b600837b
_journal_year 2006
_chemical_formula_moiety 'C53 H68 O P2 Pd'
_chemical_formula_sum 'C53 H68 O P2 Pd'
_chemical_formula_weight 889.41
_chemical_name_systematic
;
?
;
_space_group_IT_number 14
_symmetry_cell_setting monoclinic
_symmetry_space_group_name_Hall '-P 2ybc'
_symmetry_space_group_name_H-M 'P 1 21/c 1'
_atom_sites_solution_hydrogens geom
_atom_sites_solution_primary direct
_atom_sites_solution_secondary difmap
_audit_creation_method SHELXL-97
_cell_angle_alpha 90.00
_cell_angle_beta 90.183(6)
_cell_angle_gamma 90.00
_cell_formula_units_Z 4
_cell_length_a 11.042(2)
_cell_length_b 18.354(4)
_cell_length_c 22.234(4)
_cell_measurement_reflns_used 11963
_cell_measurement_temperature 93(2)
_cell_measurement_theta_max 25.3491
_cell_measurement_theta_min 2.0570
_cell_volume 4506.0(15)
_computing_cell_refinement 'CrystalClear (Rigaku Corp., 2004)'
_computing_data_collection 'CrystalClear (Rigaku Corp., 2004)'
_computing_data_reduction 'CrystalClear (Rigaku Corp., 2004)'
_computing_molecular_graphics 'Bruker SHELXTL'
_computing_publication_material 'Bruker SHELXTL'
_computing_structure_refinement 'SHELXL-97 (Sheldrick, 1997)'
_computing_structure_solution 'SHELXS-97 (Sheldrick, 1990)'
_diffrn_ambient_temperature 93(2)
_diffrn_detector_area_resol_mean 0.83
_diffrn_measured_fraction_theta_full 0.962
_diffrn_measured_fraction_theta_max 0.962
_diffrn_measurement_device_type ccd
_diffrn_measurement_method dtprofit.ref
_diffrn_radiation_monochromator 'confocal optics'
_diffrn_radiation_source 'rotating anode'
_diffrn_radiation_type MoK\a
_diffrn_radiation_wavelength 0.71073
_diffrn_reflns_av_R_equivalents 0.0515
_diffrn_reflns_av_sigmaI/netI 0.0730
_diffrn_reflns_limit_h_max 10
_diffrn_reflns_limit_h_min -13
_diffrn_reflns_limit_k_max 13
_diffrn_reflns_limit_k_min -21
_diffrn_reflns_limit_l_max 26
_diffrn_reflns_limit_l_min -26
_diffrn_reflns_number 26520
_diffrn_reflns_theta_full 25.35
_diffrn_reflns_theta_max 25.35
_diffrn_reflns_theta_min 2.15
_exptl_absorpt_coefficient_mu 0.521
_exptl_absorpt_correction_T_max 1.0000
_exptl_absorpt_correction_T_min 0.84736
_exptl_absorpt_correction_type multi-scan
_exptl_crystal_colour Orange
_exptl_crystal_density_diffrn 1.311
_exptl_crystal_density_method 'not measured'
_exptl_crystal_description Platelet
_exptl_crystal_F_000 1880
_exptl_crystal_size_max 0.1000
_exptl_crystal_size_mid 0.1000
_exptl_crystal_size_min 0.0100
_refine_diff_density_max 0.984
_refine_diff_density_min -0.673
_refine_diff_density_rms 0.086
_refine_ls_extinction_coef -
_refine_ls_extinction_method none
_refine_ls_goodness_of_fit_ref 1.087
_refine_ls_hydrogen_treatment riding
_refine_ls_matrix_type full
_refine_ls_number_parameters 515
_refine_ls_number_reflns 7951
_refine_ls_number_restraints 0
_refine_ls_restrained_S_all 1.087
_refine_ls_R_factor_all 0.0863
_refine_ls_R_factor_gt 0.0564
_refine_ls_shift/su_max 0.002
_refine_ls_shift/su_mean 0.000
_refine_ls_structure_factor_coef Fsqd
_refine_ls_weighting_details 'calc w=1/[\s^2^(Fo^2^)+(0.0447P)^2^+3.8365P] where P=(Fo^2^+2Fc^2^)/3'
_refine_ls_weighting_scheme calc
_refine_ls_wR_factor_gt 0.1087
_refine_ls_wR_factor_ref 0.1219
_reflns_number_gt 5884
_reflns_number_total 7951
_reflns_threshold_expression >2sigma(I)
_cod_data_source_file b600837b.txt
_cod_data_source_block sasol43
_cod_depositor_comments
;
The following automatic conversions were performed:
'_symmetry_cell_setting' value 'Monoclinic' changed to 'monoclinic'
according to '/home/saulius/struct/CIF-dictionaries/cif_core.dic'
dictionary named 'cif_core.dic' version 2.4.1 from 2010-06-29.

Automatic conversion script
Id: cif_fix_enum 1527 2010-12-29 10:47:43Z saulius 
;
_cod_original_cell_volume 4505.9(16)
_cod_original_sg_symbol_H-M P2(1)/c
_cod_database_code 7007169

loop_
_symmetry_equiv_pos_as_xyz
'x, y, z'
'-x, y+1/2, -z+1/2'
'-x, -y, -z'
'x, -y-1/2, z-1/2'

loop_
_atom_site_label
_atom_site_type_symbol
_atom_site_fract_x
_atom_site_fract_y
_atom_site_fract_z
_atom_site_U_iso_or_equiv
_atom_site_adp_type
_atom_site_occupancy
_atom_site_symmetry_multiplicity
_atom_site_calc_flag
_atom_site_refinement_flags
_atom_site_disorder_assembly
_atom_site_disorder_group
Pd1 Pd 0.08489(2) 0.252251(17) 0.388461(14) 0.02274(11) Uani 1 1 d . . .
P1 P 0.11956(9) 0.13774(6) 0.34790(5) 0.0256(3) Uani 1 1 d . . .
C1 C 0.0862(3) 0.0514(2) 0.38877(19) 0.0285(10) Uani 1 1 d . . .
H1A H 0.0057 0.0570 0.4077 0.034 Uiso 1 1 calc R . .
H1B H 0.0786 0.0123 0.3583 0.034 Uiso 1 1 calc R . .
C2 C 0.1732(3) 0.0246(2) 0.4370(2) 0.0288(10) Uani 1 1 d . . .
C3 C 0.2618(4) -0.0228(2) 0.4152(2) 0.0355(11) Uani 1 1 d . . .
H3A H 0.2604 -0.0354 0.3738 0.043 Uiso 1 1 calc R . .
C4 C 0.3527(4) -0.0526(2) 0.4519(2) 0.0398(12) Uani 1 1 d . . .
H4A H 0.4125 -0.0838 0.4352 0.048 Uiso 1 1 calc R . .
C5 C 0.3546(4) -0.0367(2) 0.5111(2) 0.0371(12) Uani 1 1 d . . .
H5A H 0.4165 -0.0566 0.5359 0.045 Uiso 1 1 calc R . .
C6 C 0.2659(4) 0.0091(2) 0.5368(2) 0.0327(11) Uani 1 1 d . . .
C7 C 0.2694(4) 0.0222(3) 0.5997(2) 0.0365(12) Uani 1 1 d . . .
H7A H 0.3335 0.0020 0.6229 0.044 Uiso 1 1 calc R . .
C8 C 0.1843(4) 0.0626(3) 0.6272(2) 0.0366(11) Uani 1 1 d . . .
H8A H 0.1876 0.0706 0.6694 0.044 Uiso 1 1 calc R . .
C9 C 0.0906(4) 0.0927(2) 0.5925(2) 0.0339(11) Uani 1 1 d . . .
H9A H 0.0285 0.1189 0.6126 0.041 Uiso 1 1 calc R . .
C10 C 0.0837(3) 0.0863(2) 0.5314(2) 0.0298(10) Uani 1 1 d . . .
C11 C 0.1711(3) 0.0420(2) 0.50011(19) 0.0269(10) Uani 1 1 d . . .
C12 C -0.0177(3) 0.1313(2) 0.5035(2) 0.0322(11) Uani 1 1 d . . .
H12A H -0.0872 0.1312 0.5315 0.039 Uiso 1 1 calc R . .
H12B H -0.0444 0.1070 0.4660 0.039 Uiso 1 1 calc R . .
P2 P 0.02090(9) 0.22815(6) 0.48538(5) 0.0258(3) Uani 1 1 d . . .
C13 C 0.2815(3) 0.1286(2) 0.32624(19) 0.0293(10) Uani 1 1 d . . .
H13A H 0.2995 0.0761 0.3183 0.035 Uiso 1 1 calc R . .
C14 C 0.3598(3) 0.1547(2) 0.3795(2) 0.0316(10) Uani 1 1 d . . .
H14A H 0.3343 0.2044 0.3912 0.038 Uiso 1 1 calc R . .
H14B H 0.3465 0.1221 0.4144 0.038 Uiso 1 1 calc R . .
C15 C 0.4951(4) 0.1553(3) 0.3638(2) 0.0409(12) Uani 1 1 d . . .
H15A H 0.5424 0.1731 0.3988 0.049 Uiso 1 1 calc R . .
H15B H 0.5222 0.1052 0.3545 0.049 Uiso 1 1 calc R . .
C16 C 0.5179(4) 0.2039(3) 0.3104(2) 0.0398(12) Uani 1 1 d . . .
H16A H 0.6054 0.2044 0.3009 0.048 Uiso 1 1 calc R . .
H16B H 0.4927 0.2544 0.3198 0.048 Uiso 1 1 calc R . .
C17 C 0.4464(3) 0.1759(3) 0.2563(2) 0.0393(12) Uani 1 1 d . . .
H17A H 0.4754 0.1265 0.2456 0.047 Uiso 1 1 calc R . .
H17B H 0.4605 0.2083 0.2214 0.047 Uiso 1 1 calc R . .
C18 C 0.3108(3) 0.1728(2) 0.26971(19) 0.0313(10) Uani 1 1 d . . .
H18A H 0.2681 0.1510 0.2349 0.038 Uiso 1 1 calc R . .
H18B H 0.2800 0.2231 0.2749 0.038 Uiso 1 1 calc R . .
C19 C 0.0273(3) 0.1233(2) 0.27915(19) 0.0268(10) Uani 1 1 d . . .
H19A H 0.0481 0.1640 0.2511 0.032 Uiso 1 1 calc R . .
C20 C 0.0481(4) 0.0520(2) 0.2437(2) 0.0350(11) Uani 1 1 d . . .
H20A H 0.1339 0.0492 0.2313 0.042 Uiso 1 1 calc R . .
H20B H 0.0312 0.0098 0.2702 0.042 Uiso 1 1 calc R . .
C21 C -0.0329(4) 0.0476(3) 0.1882(2) 0.0368(11) Uani 1 1 d . . .
H21A H -0.0107 0.0870 0.1599 0.044 Uiso 1 1 calc R . .
H21B H -0.0197 0.0004 0.1677 0.044 Uiso 1 1 calc R . .
C22 C -0.1645(4) 0.0548(3) 0.2046(2) 0.0405(12) Uani 1 1 d . . .
H22A H -0.1887 0.0132 0.2302 0.049 Uiso 1 1 calc R . .
H22B H -0.2146 0.0535 0.1675 0.049 Uiso 1 1 calc R . .
C23 C -0.1872(4) 0.1258(3) 0.2379(2) 0.0468(14) Uani 1 1 d . . .
H23A H -0.2734 0.1282 0.2499 0.056 Uiso 1 1 calc R . .
H23B H -0.1707 0.1673 0.2107 0.056 Uiso 1 1 calc R . .
C24 C -0.1071(3) 0.1322(3) 0.2940(2) 0.0350(11) Uani 1 1 d . . .
H24A H -0.1201 0.1804 0.3128 0.042 Uiso 1 1 calc R . .
H24B H -0.1310 0.0944 0.3234 0.042 Uiso 1 1 calc R . .
C25 C 0.1167(3) 0.2584(2) 0.54931(19) 0.0285(10) Uani 1 1 d . . .
H25A H 0.0866 0.2349 0.5870 0.034 Uiso 1 1 calc R . .
C26 C 0.1100(4) 0.3417(3) 0.5567(2) 0.0373(11) Uani 1 1 d . . .
H26A H 0.0256 0.3560 0.5658 0.045 Uiso 1 1 calc R . .
H26B H 0.1336 0.3653 0.5185 0.045 Uiso 1 1 calc R . .
C27 C 0.1941(4) 0.3684(3) 0.6075(2) 0.0442(12) Uani 1 1 d . . .
H27A H 0.1916 0.4223 0.6093 0.053 Uiso 1 1 calc R . .
H27B H 0.1645 0.3494 0.6465 0.053 Uiso 1 1 calc R . .
C28 C 0.3252(4) 0.3435(3) 0.5979(2) 0.0451(13) Uani 1 1 d . . .
H28A H 0.3582 0.3664 0.5612 0.054 Uiso 1 1 calc R . .
H28B H 0.3758 0.3588 0.6325 0.054 Uiso 1 1 calc R . .
C29 C 0.3288(4) 0.2610(3) 0.5917(2) 0.0397(12) Uani 1 1 d . . .
H29A H 0.2999 0.2383 0.6294 0.048 Uiso 1 1 calc R . .
H29B H 0.4133 0.2450 0.5850 0.048 Uiso 1 1 calc R . .
C30 C 0.2495(4) 0.2355(2) 0.5393(2) 0.0329(11) Uani 1 1 d . . .
H30A H 0.2544 0.1818 0.5357 0.039 Uiso 1 1 calc R . .
H30B H 0.2795 0.2571 0.5013 0.039 Uiso 1 1 calc R . .
C31 C -0.1281(3) 0.2724(2) 0.49763(19) 0.0292(10) Uani 1 1 d . . .
H31A H -0.1125 0.3260 0.4957 0.035 Uiso 1 1 calc R . .
C32 C -0.2145(4) 0.2555(2) 0.4448(2) 0.0324(10) Uani 1 1 d . . .
H32A H -0.1728 0.2653 0.4062 0.039 Uiso 1 1 calc R . .
H32B H -0.2371 0.2033 0.4456 0.039 Uiso 1 1 calc R . .
C33 C -0.3291(4) 0.3027(3) 0.4490(2) 0.0407(12) Uani 1 1 d . . .
H33A H -0.3069 0.3547 0.4456 0.049 Uiso 1 1 calc R . .
H33B H -0.3846 0.2906 0.4154 0.049 Uiso 1 1 calc R . .
C34 C -0.3927(4) 0.2895(3) 0.5088(3) 0.0508(14) Uani 1 1 d . . .
H34A H -0.4645 0.3216 0.5115 0.061 Uiso 1 1 calc R . .
H34B H -0.4211 0.2384 0.5104 0.061 Uiso 1 1 calc R . .
C35 C -0.3094(4) 0.3042(3) 0.5620(2) 0.0493(14) Uani 1 1 d . . .
H35A H -0.3519 0.2917 0.5997 0.059 Uiso 1 1 calc R . .
H35B H -0.2892 0.3567 0.5633 0.059 Uiso 1 1 calc R . .
C36 C -0.1909(4) 0.2591(3) 0.5578(2) 0.0384(12) Uani 1 1 d . . .
H36A H -0.1358 0.2730 0.5910 0.046 Uiso 1 1 calc R . .
H36B H -0.2099 0.2067 0.5619 0.046 Uiso 1 1 calc R . .
O37 O 0.0561(3) 0.29904(19) 0.21963(14) 0.0432(8) Uani 1 1 d . . .
C37 C 0.0239(4) 0.3213(2) 0.2699(2) 0.0331(11) Uani 1 1 d . . .
C38 C 0.1094(4) 0.3329(2) 0.3195(2) 0.0289(10) Uani 1 1 d . . .
H38A H 0.1899 0.3159 0.3140 0.035 Uiso 1 1 calc R . .
C39 C 0.0824(4) 0.3674(2) 0.3751(2) 0.0304(10) Uani 1 1 d . . .
H39A H 0.0033 0.3627 0.3912 0.037 Uiso 1 1 calc R . .
C40 C 0.1733(4) 0.4099(2) 0.4083(2) 0.0339(11) Uani 1 1 d . . .
C41 C 0.1344(4) 0.4674(3) 0.4453(2) 0.0374(11) Uani 1 1 d . . .
H41A H 0.0504 0.4779 0.4479 0.045 Uiso 1 1 calc R . .
C42 C 0.2146(4) 0.5087(3) 0.4778(2) 0.0477(13) Uani 1 1 d . . .
H42A H 0.1860 0.5463 0.5035 0.057 Uiso 1 1 calc R . .
C43 C 0.3382(5) 0.4954(3) 0.4727(3) 0.0543(15) Uani 1 1 d . . .
H43A H 0.3945 0.5249 0.4941 0.065 Uiso 1 1 calc R . .
C44 C 0.3789(4) 0.4392(3) 0.4367(2) 0.0480(14) Uani 1 1 d . . .
H44A H 0.4634 0.4300 0.4337 0.058 Uiso 1 1 calc R . .
C45 C 0.2975(4) 0.3959(3) 0.4048(2) 0.0372(11) Uani 1 1 d . . .
H45A H 0.3263 0.3568 0.3807 0.045 Uiso 1 1 calc R . .
C46 C -0.1053(4) 0.3425(2) 0.2797(2) 0.0354(11) Uani 1 1 d . . .
H46A H -0.1308 0.3544 0.3193 0.042 Uiso 1 1 calc R . .
C47 C -0.1860(4) 0.3453(2) 0.2351(2) 0.0368(11) Uani 1 1 d . . .
H47A H -0.1601 0.3285 0.1968 0.044 Uiso 1 1 calc R . .
C48 C -0.3112(4) 0.3718(3) 0.2395(2) 0.0354(11) Uani 1 1 d . . .
C49 C -0.3987(4) 0.3515(3) 0.1976(2) 0.0447(13) Uani 1 1 d . . .
H49A H -0.3772 0.3199 0.1656 0.054 Uiso 1 1 calc R . .
C50 C -0.5166(4) 0.3767(3) 0.2018(3) 0.0542(15) Uani 1 1 d . . .
H50A H -0.5755 0.3617 0.1732 0.065 Uiso 1 1 calc R . .
C51 C -0.5480(4) 0.4229(3) 0.2469(3) 0.0568(15) Uani 1 1 d . . .
H51A H -0.6291 0.4398 0.2497 0.068 Uiso 1 1 calc R . .
C52 C -0.4639(4) 0.4452(3) 0.2881(3) 0.0559(15) Uani 1 1 d . . .
H52A H -0.4865 0.4786 0.3188 0.067 Uiso 1 1 calc R . .
C53 C -0.3452(4) 0.4195(3) 0.2857(2) 0.0483(13) Uani 1 1 d . . .
H53A H -0.2877 0.4342 0.3151 0.058 Uiso 1 1 calc R . .

loop_
_atom_site_aniso_label
_atom_site_aniso_U_11
_atom_site_aniso_U_22
_atom_site_aniso_U_33
_atom_site_aniso_U_23
_atom_site_aniso_U_13
_atom_site_aniso_U_12
Pd1 0.02533(18) 0.0213(2) 0.02153(19) 0.00240(15) -0.00198(12) -0.00040(13)
P1 0.0277(6) 0.0234(7) 0.0256(6) 0.0022(5) -0.0048(4) -0.0004(4)
C1 0.033(2) 0.023(3) 0.029(3) 0.000(2) -0.0074(18) -0.0060(18)
C2 0.030(2) 0.020(3) 0.036(3) 0.006(2) -0.0042(18) -0.0044(17)
C3 0.047(3) 0.027(3) 0.033(3) -0.002(2) -0.004(2) -0.005(2)
C4 0.038(3) 0.024(3) 0.057(4) 0.008(2) -0.001(2) 0.0047(19)
C5 0.032(2) 0.030(3) 0.050(3) 0.016(2) -0.010(2) 0.0005(19)
C6 0.029(2) 0.022(3) 0.046(3) 0.011(2) -0.008(2) -0.0036(18)
C7 0.037(3) 0.039(3) 0.033(3) 0.016(2) -0.014(2) -0.005(2)
C8 0.043(3) 0.038(3) 0.029(3) 0.008(2) -0.002(2) -0.006(2)
C9 0.040(3) 0.028(3) 0.034(3) 0.012(2) 0.008(2) -0.0063(19)
C10 0.027(2) 0.025(3) 0.038(3) 0.006(2) -0.0011(18) -0.0043(18)
C11 0.029(2) 0.021(2) 0.031(3) 0.006(2) -0.0053(18) -0.0078(17)
C12 0.030(2) 0.028(3) 0.039(3) 0.006(2) -0.0017(19) 0.0015(18)
P2 0.0261(6) 0.0282(7) 0.0230(6) 0.0029(5) -0.0010(4) -0.0002(4)
C13 0.034(2) 0.022(3) 0.031(3) 0.001(2) -0.0064(18) 0.0018(18)
C14 0.031(2) 0.029(3) 0.035(3) 0.004(2) -0.0073(19) 0.0001(18)
C15 0.039(3) 0.035(3) 0.048(3) -0.001(2) -0.014(2) 0.001(2)
C16 0.028(2) 0.050(3) 0.042(3) -0.001(3) -0.004(2) -0.002(2)
C17 0.030(2) 0.046(3) 0.042(3) 0.000(2) 0.002(2) 0.000(2)
C18 0.033(2) 0.031(3) 0.030(3) -0.004(2) 0.0020(18) -0.0015(19)
C19 0.027(2) 0.026(3) 0.028(3) 0.001(2) -0.0026(17) 0.0000(17)
C20 0.044(3) 0.027(3) 0.034(3) -0.006(2) -0.006(2) 0.004(2)
C21 0.045(3) 0.036(3) 0.030(3) -0.005(2) -0.005(2) -0.003(2)
C22 0.044(3) 0.050(3) 0.028(3) -0.004(2) -0.008(2) -0.013(2)
C23 0.031(3) 0.070(4) 0.039(3) -0.013(3) -0.012(2) 0.006(2)
C24 0.032(2) 0.042(3) 0.031(3) -0.007(2) 0.0001(19) -0.001(2)
C25 0.029(2) 0.037(3) 0.019(2) 0.001(2) -0.0034(16) -0.0027(18)
C26 0.047(3) 0.040(3) 0.025(3) -0.005(2) -0.008(2) 0.000(2)
C27 0.054(3) 0.044(3) 0.034(3) -0.004(2) -0.007(2) -0.003(2)
C28 0.046(3) 0.058(4) 0.031(3) -0.005(3) -0.009(2) -0.010(2)
C29 0.032(2) 0.057(4) 0.030(3) 0.007(2) -0.0047(19) -0.008(2)
C30 0.032(2) 0.040(3) 0.027(3) 0.006(2) -0.0055(18) -0.0056(19)
C31 0.029(2) 0.028(3) 0.030(3) 0.002(2) -0.0034(18) 0.0024(18)
C32 0.030(2) 0.027(3) 0.040(3) 0.000(2) -0.0004(18) -0.0024(18)
C33 0.033(2) 0.033(3) 0.056(3) -0.007(2) -0.005(2) 0.008(2)
C34 0.029(3) 0.049(4) 0.074(4) 0.009(3) 0.004(2) 0.009(2)
C35 0.054(3) 0.047(4) 0.047(3) 0.013(3) 0.024(2) 0.015(2)
C36 0.037(2) 0.045(3) 0.033(3) 0.008(2) 0.0118(19) 0.007(2)
O37 0.0498(19) 0.054(2) 0.026(2) 0.0052(17) -0.0005(14) 0.0021(16)
C37 0.042(3) 0.029(3) 0.028(3) 0.005(2) 0.001(2) 0.003(2)
C38 0.034(2) 0.021(3) 0.032(3) 0.012(2) -0.0003(18) 0.0021(18)
C39 0.034(2) 0.026(3) 0.031(3) 0.008(2) -0.0081(19) -0.0014(18)
C40 0.045(3) 0.025(3) 0.031(3) 0.005(2) -0.003(2) 0.001(2)
C41 0.048(3) 0.032(3) 0.032(3) -0.003(2) -0.003(2) -0.002(2)
C42 0.060(3) 0.033(3) 0.050(4) -0.006(3) -0.010(3) 0.003(2)
C43 0.056(3) 0.039(4) 0.068(4) -0.010(3) -0.016(3) -0.002(3)
C44 0.041(3) 0.043(3) 0.060(4) -0.004(3) -0.016(2) -0.002(2)
C45 0.040(3) 0.032(3) 0.039(3) 0.001(2) -0.006(2) 0.001(2)
C46 0.036(3) 0.035(3) 0.036(3) 0.008(2) 0.001(2) -0.004(2)
C47 0.039(3) 0.033(3) 0.038(3) 0.004(2) -0.002(2) 0.002(2)
C48 0.033(2) 0.039(3) 0.034(3) 0.011(2) 0.002(2) 0.001(2)
C49 0.045(3) 0.037(3) 0.052(3) 0.000(3) -0.013(2) 0.002(2)
C50 0.040(3) 0.051(4) 0.072(4) -0.003(3) -0.017(3) 0.003(2)
C51 0.035(3) 0.062(4) 0.074(4) 0.005(3) -0.003(3) 0.007(3)
C52 0.050(3) 0.061(4) 0.056(4) -0.006(3) 0.000(3) 0.014(3)
C53 0.045(3) 0.052(4) 0.048(3) -0.003(3) -0.004(2) 0.005(2)

loop_
_atom_type_symbol
_atom_type_description
_atom_type_scat_dispersion_real
_atom_type_scat_dispersion_imag
_atom_type_scat_source
C C 0.0033 0.0016 'International Tables Vol C Tables 4.2.6.8 and 6.1.1.4'
H H 0.0000 0.0000 'International Tables Vol C Tables 4.2.6.8 and 6.1.1.4'
O O 0.0106 0.0060 'International Tables Vol C Tables 4.2.6.8 and 6.1.1.4'
P P 0.1023 0.0942 'International Tables Vol C Tables 4.2.6.8 and 6.1.1.4'
Pd Pd -0.9988 1.0072 'International Tables Vol C Tables 4.2.6.8 and 6.1.1.4'

loop_
_geom_angle_atom_site_label_1
_geom_angle_atom_site_label_2
_geom_angle_atom_site_label_3
_geom_angle
_geom_angle_site_symmetry_1
_geom_angle_site_symmetry_3
_geom_angle_publ_flag
C39 Pd1 C38 38.74(16) . . ?
C39 Pd1 P2 108.39(13) . . ?
C38 Pd1 P2 146.74(12) . . ?
C39 Pd1 P1 147.68(13) . . ?
C38 Pd1 P1 108.99(13) . . ?
P2 Pd1 P1 103.90(4) . . ?
C19 P1 C13 107.45(18) . . ?
C19 P1 C1 99.87(19) . . ?
C13 P1 C1 103.95(19) . . ?
C19 P1 Pd1 111.07(14) . . ?
C13 P1 Pd1 110.02(14) . . ?
C1 P1 Pd1 123.19(15) . . ?
C2 C1 P1 119.6(3) . . ?
C2 C1 H1A 107.4 . . ?
P1 C1 H1A 107.4 . . ?
C2 C1 H1B 107.4 . . ?
P1 C1 H1B 107.4 . . ?
H1A C1 H1B 107.0 . . ?
C3 C2 C11 119.3(4) . . ?
C3 C2 C1 113.5(4) . . ?
C11 C2 C1 127.1(4) . . ?
C2 C3 C4 122.8(5) . . ?
C2 C3 H3A 118.6 . . ?
C4 C3 H3A 118.6 . . ?
C5 C4 C3 119.5(4) . . ?
C5 C4 H4A 120.3 . . ?
C3 C4 H4A 120.3 . . ?
C4 C5 C6 121.0(4) . . ?
C4 C5 H5A 119.5 . . ?
C6 C5 H5A 119.5 . . ?
C5 C6 C7 118.9(4) . . ?
C5 C6 C11 121.2(4) . . ?
C7 C6 C11 119.9(4) . . ?
C8 C7 C6 121.7(4) . . ?
C8 C7 H7A 119.2 . . ?
C6 C7 H7A 119.2 . . ?
C7 C8 C9 118.8(4) . . ?
C7 C8 H8A 120.6 . . ?
C9 C8 H8A 120.6 . . ?
C10 C9 C8 123.6(4) . . ?
C10 C9 H9A 118.2 . . ?
C8 C9 H9A 118.2 . . ?
C9 C10 C11 119.5(4) . . ?
C9 C10 C12 113.5(4) . . ?
C11 C10 C12 127.0(4) . . ?
C2 C11 C10 127.5(4) . . ?
C2 C11 C6 116.1(4) . . ?
C10 C11 C6 116.4(4) . . ?
C10 C12 P2 115.8(3) . . ?
C10 C12 H12A 108.3 . . ?
P2 C12 H12A 108.3 . . ?
C10 C12 H12B 108.3 . . ?
P2 C12 H12B 108.3 . . ?
H12A C12 H12B 107.4 . . ?
C25 P2 C31 105.09(19) . . ?
C25 P2 C12 104.42(19) . . ?
C31 P2 C12 100.45(19) . . ?
C25 P2 Pd1 118.79(14) . . ?
C31 P2 Pd1 109.07(14) . . ?
C12 P2 Pd1 116.93(15) . . ?
C18 C13 C14 110.3(3) . . ?
C18 C13 P1 111.7(3) . . ?
C14 C13 P1 108.1(3) . . ?
C18 C13 H13A 108.9 . . ?
C14 C13 H13A 108.9 . . ?
P1 C13 H13A 108.9 . . ?
C15 C14 C13 111.8(4) . . ?
C15 C14 H14A 109.3 . . ?
C13 C14 H14A 109.3 . . ?
C15 C14 H14B 109.3 . . ?
C13 C14 H14B 109.3 . . ?
H14A C14 H14B 107.9 . . ?
C16 C15 C14 110.4(4) . . ?
C16 C15 H15A 109.6 . . ?
C14 C15 H15A 109.6 . . ?
C16 C15 H15B 109.6 . . ?
C14 C15 H15B 109.6 . . ?
H15A C15 H15B 108.1 . . ?
C15 C16 C17 109.5(4) . . ?
C15 C16 H16A 109.8 . . ?
C17 C16 H16A 109.8 . . ?
C15 C16 H16B 109.8 . . ?
C17 C16 H16B 109.8 . . ?
H16A C16 H16B 108.2 . . ?
C16 C17 C18 111.3(4) . . ?
C16 C17 H17A 109.4 . . ?
C18 C17 H17A 109.4 . . ?
C16 C17 H17B 109.4 . . ?
C18 C17 H17B 109.4 . . ?
H17A C17 H17B 108.0 . . ?
C17 C18 C13 112.9(4) . . ?
C17 C18 H18A 109.0 . . ?
C13 C18 H18A 109.0 . . ?
C17 C18 H18B 109.0 . . ?
C13 C18 H18B 109.0 . . ?
H18A C18 H18B 107.8 . . ?
C24 C19 C20 110.2(3) . . ?
C24 C19 P1 109.8(3) . . ?
C20 C19 P1 117.4(3) . . ?
C24 C19 H19A 106.3 . . ?
C20 C19 H19A 106.3 . . ?
P1 C19 H19A 106.3 . . ?
C21 C20 C19 111.7(4) . . ?
C21 C20 H20A 109.3 . . ?
C19 C20 H20A 109.3 . . ?
C21 C20 H20B 109.3 . . ?
C19 C20 H20B 109.3 . . ?
H20A C20 H20B 107.9 . . ?
C22 C21 C20 111.4(4) . . ?
C22 C21 H21A 109.4 . . ?
C20 C21 H21A 109.4 . . ?
C22 C21 H21B 109.4 . . ?
C20 C21 H21B 109.4 . . ?
H21A C21 H21B 108.0 . . ?
C21 C22 C23 110.7(4) . . ?
C21 C22 H22A 109.5 . . ?
C23 C22 H22A 109.5 . . ?
C21 C22 H22B 109.5 . . ?
C23 C22 H22B 109.5 . . ?
H22A C22 H22B 108.1 . . ?
C22 C23 C24 111.5(4) . . ?
C22 C23 H23A 109.3 . . ?
C24 C23 H23A 109.3 . . ?
C22 C23 H23B 109.3 . . ?
C24 C23 H23B 109.3 . . ?
H23A C23 H23B 108.0 . . ?
C19 C24 C23 112.0(4) . . ?
C19 C24 H24A 109.2 . . ?
C23 C24 H24A 109.2 . . ?
C19 C24 H24B 109.2 . . ?
C23 C24 H24B 109.2 . . ?
H24A C24 H24B 107.9 . . ?
C26 C25 C30 109.4(3) . . ?
C26 C25 P2 110.6(3) . . ?
C30 C25 P2 110.4(3) . . ?
C26 C25 H25A 108.8 . . ?
C30 C25 H25A 108.8 . . ?
P2 C25 H25A 108.8 . . ?
C25 C26 C27 111.4(4) . . ?
C25 C26 H26A 109.3 . . ?
C27 C26 H26A 109.3 . . ?
C25 C26 H26B 109.3 . . ?
C27 C26 H26B 109.3 . . ?
H26A C26 H26B 108.0 . . ?
C28 C27 C26 111.7(4) . . ?
C28 C27 H27A 109.3 . . ?
C26 C27 H27A 109.3 . . ?
C28 C27 H27B 109.3 . . ?
C26 C27 H27B 109.3 . . ?
H27A C27 H27B 107.9 . . ?
C29 C28 C27 109.5(4) . . ?
C29 C28 H28A 109.8 . . ?
C27 C28 H28A 109.8 . . ?
C29 C28 H28B 109.8 . . ?
C27 C28 H28B 109.8 . . ?
H28A C28 H28B 108.2 . . ?
C28 C29 C30 111.0(4) . . ?
C28 C29 H29A 109.4 . . ?
C30 C29 H29A 109.4 . . ?
C28 C29 H29B 109.4 . . ?
C30 C29 H29B 109.4 . . ?
H29A C29 H29B 108.0 . . ?
C29 C30 C25 110.4(4) . . ?
C29 C30 H30A 109.6 . . ?
C25 C30 H30A 109.6 . . ?
C29 C30 H30B 109.6 . . ?
C25 C30 H30B 109.6 . . ?
H30A C30 H30B 108.1 . . ?
C36 C31 C32 110.7(3) . . ?
C36 C31 P2 117.6(3) . . ?
C32 C31 P2 110.3(3) . . ?
C36 C31 H31A 105.8 . . ?
C32 C31 H31A 105.8 . . ?
P2 C31 H31A 105.8 . . ?
C33 C32 C31 110.3(4) . . ?
C33 C32 H32A 109.6 . . ?
C31 C32 H32A 109.6 . . ?
C33 C32 H32B 109.6 . . ?
C31 C32 H32B 109.6 . . ?
H32A C32 H32B 108.1 . . ?
C34 C33 C32 110.3(4) . . ?
C34 C33 H33A 109.6 . . ?
C32 C33 H33A 109.6 . . ?
C34 C33 H33B 109.6 . . ?
C32 C33 H33B 109.6 . . ?
H33A C33 H33B 108.1 . . ?
C35 C34 C33 111.8(4) . . ?
C35 C34 H34A 109.3 . . ?
C33 C34 H34A 109.3 . . ?
C35 C34 H34B 109.3 . . ?
C33 C34 H34B 109.3 . . ?
H34A C34 H34B 107.9 . . ?
C34 C35 C36 111.5(4) . . ?
C34 C35 H35A 109.3 . . ?
C36 C35 H35A 109.3 . . ?
C34 C35 H35B 109.3 . . ?
C36 C35 H35B 109.3 . . ?
H35A C35 H35B 108.0 . . ?
C31 C36 C35 110.7(4) . . ?
C31 C36 H36A 109.5 . . ?
C35 C36 H36A 109.5 . . ?
C31 C36 H36B 109.5 . . ?
C35 C36 H36B 109.5 . . ?
H36A C36 H36B 108.1 . . ?
O37 C37 C38 122.7(4) . . ?
O37 C37 C46 119.5(4) . . ?
C38 C37 C46 117.7(4) . . ?
C39 C38 C37 125.7(4) . . ?
C39 C38 Pd1 70.0(2) . . ?
C37 C38 Pd1 110.8(3) . . ?
C39 C38 H38A 117.2 . . ?
C37 C38 H38A 117.2 . . ?
Pd1 C38 H38A 89.2 . . ?
C38 C39 C40 122.0(4) . . ?
C38 C39 Pd1 71.2(2) . . ?
C40 C39 Pd1 116.6(3) . . ?
C38 C39 H39A 119.0 . . ?
C40 C39 H39A 119.0 . . ?
Pd1 C39 H39A 82.5 . . ?
C45 C40 C41 118.2(4) . . ?
C45 C40 C39 122.8(4) . . ?
C41 C40 C39 119.0(4) . . ?
C42 C41 C40 121.8(4) . . ?
C42 C41 H41A 119.1 . . ?
C40 C41 H41A 119.1 . . ?
C41 C42 C43 119.6(5) . . ?
C41 C42 H42A 120.2 . . ?
C43 C42 H42A 120.2 . . ?
C44 C43 C42 119.9(5) . . ?
C44 C43 H43A 120.0 . . ?
C42 C43 H43A 120.0 . . ?
C43 C44 C45 120.7(5) . . ?
C43 C44 H44A 119.6 . . ?
C45 C44 H44A 119.6 . . ?
C44 C45 C40 119.8(5) . . ?
C44 C45 H45A 120.1 . . ?
C40 C45 H45A 120.1 . . ?
C47 C46 C37 122.5(4) . . ?
C47 C46 H46A 118.8 . . ?
C37 C46 H46A 118.8 . . ?
C46 C47 C48 126.2(5) . . ?
C46 C47 H47A 116.9 . . ?
C48 C47 H47A 116.9 . . ?
C49 C48 C53 118.1(4) . . ?
C49 C48 C47 121.2(5) . . ?
C53 C48 C47 120.6(4) . . ?
C50 C49 C48 121.1(5) . . ?
C50 C49 H49A 119.5 . . ?
C48 C49 H49A 119.5 . . ?
C51 C50 C49 120.1(5) . . ?
C51 C50 H50A 120.0 . . ?
C49 C50 H50A 120.0 . . ?
C50 C51 C52 120.5(5) . . ?
C50 C51 H51A 119.7 . . ?
C52 C51 H51A 119.7 . . ?
C51 C52 C53 120.6(5) . . ?
C51 C52 H52A 119.7 . . ?
C53 C52 H52A 119.7 . . ?
C52 C53 C48 119.6(5) . . ?
C52 C53 H53A 120.2 . . ?
C48 C53 H53A 120.2 . . ?

loop_
_geom_bond_atom_site_label_1
_geom_bond_atom_site_label_2
_geom_bond_distance
_geom_bond_site_symmetry_2
_geom_bond_publ_flag
Pd1 C39 2.134(4) . ?
Pd1 C38 2.149(4) . ?
Pd1 P2 2.3127(12) . ?
Pd1 P1 2.3194(12) . ?
P1 C19 1.853(4) . ?
P1 C13 1.861(4) . ?
P1 C1 1.864(4) . ?
C1 C2 1.520(5) . ?
C1 H1A 0.9900 . ?
C1 H1B 0.9900 . ?
C2 C3 1.398(6) . ?
C2 C11 1.439(6) . ?
C3 C4 1.403(6) . ?
C3 H3A 0.9500 . ?
C4 C5 1.348(7) . ?
C4 H4A 0.9500 . ?
C5 C6 1.412(6) . ?
C5 H5A 0.9500 . ?
C6 C7 1.419(6) . ?
C6 C11 1.457(5) . ?
C7 C8 1.347(6) . ?
C7 H7A 0.9500 . ?
C8 C9 1.401(6) . ?
C8 H8A 0.9500 . ?
C9 C10 1.366(6) . ?
C9 H9A 0.9500 . ?
C10 C11 1.443(6) . ?
C10 C12 1.521(5) . ?
C12 P2 1.872(4) . ?
C12 H12A 0.9900 . ?
C12 H12B 0.9900 . ?
P2 C25 1.854(4) . ?
P2 C31 1.856(4) . ?
C13 C18 1.532(6) . ?
C13 C14 1.540(6) . ?
C13 H13A 1.0000 . ?
C14 C15 1.536(6) . ?
C14 H14A 0.9900 . ?
C14 H14B 0.9900 . ?
C15 C16 1.508(6) . ?
C15 H15A 0.9900 . ?
C15 H15B 0.9900 . ?
C16 C17 1.526(6) . ?
C16 H16A 0.9900 . ?
C16 H16B 0.9900 . ?
C17 C18 1.529(5) . ?
C17 H17A 0.9900 . ?
C17 H17B 0.9900 . ?
C18 H18A 0.9900 . ?
C18 H18B 0.9900 . ?
C19 C24 1.529(5) . ?
C19 C20 1.545(6) . ?
C19 H19A 1.0000 . ?
C20 C21 1.524(6) . ?
C20 H20A 0.9900 . ?
C20 H20B 0.9900 . ?
C21 C22 1.505(6) . ?
C21 H21A 0.9900 . ?
C21 H21B 0.9900 . ?
C22 C23 1.520(7) . ?
C22 H22A 0.9900 . ?
C22 H22B 0.9900 . ?
C23 C24 1.531(6) . ?
C23 H23A 0.9900 . ?
C23 H23B 0.9900 . ?
C24 H24A 0.9900 . ?
C24 H24B 0.9900 . ?
C25 C26 1.539(6) . ?
C25 C30 1.542(6) . ?
C25 H25A 1.0000 . ?
C26 C27 1.540(6) . ?
C26 H26A 0.9900 . ?
C26 H26B 0.9900 . ?
C27 C28 1.534(6) . ?
C27 H27A 0.9900 . ?
C27 H27B 0.9900 . ?
C28 C29 1.521(7) . ?
C28 H28A 0.9900 . ?
C28 H28B 0.9900 . ?
C29 C30 1.529(6) . ?
C29 H29A 0.9900 . ?
C29 H29B 0.9900 . ?
C30 H30A 0.9900 . ?
C30 H30B 0.9900 . ?
C31 C36 1.527(6) . ?
C31 C32 1.543(6) . ?
C31 H31A 1.0000 . ?
C32 C33 1.537(6) . ?
C32 H32A 0.9900 . ?
C32 H32B 0.9900 . ?
C33 C34 1.524(7) . ?
C33 H33A 0.9900 . ?
C33 H33B 0.9900 . ?
C34 C35 1.521(7) . ?
C34 H34A 0.9900 . ?
C34 H34B 0.9900 . ?
C35 C36 1.551(6) . ?
C35 H35A 0.9900 . ?
C35 H35B 0.9900 . ?
C36 H36A 0.9900 . ?
C36 H36B 0.9900 . ?
O37 C37 1.242(5) . ?
C37 C38 1.465(6) . ?
C37 C46 1.496(6) . ?
C38 C39 1.421(6) . ?
C38 H38A 0.9500 . ?
C39 C40 1.469(6) . ?
C39 H39A 0.9500 . ?
C40 C45 1.398(6) . ?
C40 C41 1.407(6) . ?
C41 C42 1.368(6) . ?
C41 H41A 0.9500 . ?
C42 C43 1.391(7) . ?
C42 H42A 0.9500 . ?
C43 C44 1.382(7) . ?
C43 H43A 0.9500 . ?
C44 C45 1.393(6) . ?
C44 H44A 0.9500 . ?
C45 H45A 0.9500 . ?
C46 C47 1.333(6) . ?
C46 H46A 0.9500 . ?
C47 C48 1.469(6) . ?
C47 H47A 0.9500 . ?
C48 C49 1.390(6) . ?
C48 C53 1.401(7) . ?
C49 C50 1.385(6) . ?
C49 H49A 0.9500 . ?
C50 C51 1.358(7) . ?
C50 H50A 0.9500 . ?
C51 C52 1.367(7) . ?
C51 H51A 0.9500 . ?
C52 C53 1.395(6) . ?
C52 H52A 0.9500 . ?
C53 H53A 0.9500 . ?

loop_
_geom_torsion_atom_site_label_1
_geom_torsion_atom_site_label_2
_geom_torsion_atom_site_label_3
_geom_torsion_atom_site_label_4
_geom_torsion
_geom_torsion_site_symmetry_1
_geom_torsion_site_symmetry_2
_geom_torsion_site_symmetry_3
_geom_torsion_site_symmetry_4
_geom_torsion_publ_flag
C39 Pd1 P1 C19 -55.3(2) . . . . ?
C38 Pd1 P1 C19 -52.54(18) . . . . ?
P2 Pd1 P1 C19 122.44(14) . . . . ?
C39 Pd1 P1 C13 63.5(3) . . . . ?
C38 Pd1 P1 C13 66.30(18) . . . . ?
P2 Pd1 P1 C13 -118.72(15) . . . . ?
C39 Pd1 P1 C1 -173.5(2) . . . . ?
C38 Pd1 P1 C1 -170.67(18) . . . . ?
P2 Pd1 P1 C1 4.31(15) . . . . ?
C19 P1 C1 C2 158.3(3) . . . . ?
C13 P1 C1 C2 47.3(4) . . . . ?
Pd1 P1 C1 C2 -78.4(4) . . . . ?
P1 C1 C2 C3 -91.7(4) . . . . ?
P1 C1 C2 C11 89.4(5) . . . . ?
C11 C2 C3 C4 -2.5(6) . . . . ?
C1 C2 C3 C4 178.6(4) . . . . ?
C2 C3 C4 C5 1.5(7) . . . . ?
C3 C4 C5 C6 0.5(7) . . . . ?
C4 C5 C6 C7 177.9(4) . . . . ?
C4 C5 C6 C11 -1.4(7) . . . . ?
C5 C6 C7 C8 -176.9(4) . . . . ?
C11 C6 C7 C8 2.5(6) . . . . ?
C6 C7 C8 C9 -0.5(7) . . . . ?
C7 C8 C9 C10 -3.3(7) . . . . ?
C8 C9 C10 C11 4.9(6) . . . . ?
C8 C9 C10 C12 -173.0(4) . . . . ?
C3 C2 C11 C10 -176.4(4) . . . . ?
C1 C2 C11 C10 2.4(7) . . . . ?
C3 C2 C11 C6 1.4(6) . . . . ?
C1 C2 C11 C6 -179.8(4) . . . . ?
C9 C10 C11 C2 175.1(4) . . . . ?
C12 C10 C11 C2 -7.3(7) . . . . ?
C9 C10 C11 C6 -2.7(6) . . . . ?
C12 C10 C11 C6 174.9(4) . . . . ?
C5 C6 C11 C2 0.5(6) . . . . ?
C7 C6 C11 C2 -178.9(4) . . . . ?
C5 C6 C11 C10 178.5(4) . . . . ?
C7 C6 C11 C10 -0.9(6) . . . . ?
C9 C10 C12 P2 86.4(4) . . . . ?
C11 C10 C12 P2 -91.3(5) . . . . ?
C10 C12 P2 C25 -39.2(4) . . . . ?
C10 C12 P2 C31 -147.9(3) . . . . ?
C10 C12 P2 Pd1 94.3(3) . . . . ?
C39 Pd1 P2 C25 -66.26(19) . . . . ?
C38 Pd1 P2 C25 -73.7(3) . . . . ?
P1 Pd1 P2 C25 114.99(16) . . . . ?
C39 Pd1 P2 C31 54.02(19) . . . . ?
C38 Pd1 P2 C31 46.6(3) . . . . ?
P1 Pd1 P2 C31 -124.72(15) . . . . ?
C39 Pd1 P2 C12 167.02(17) . . . . ?
C38 Pd1 P2 C12 159.6(2) . . . . ?
P1 Pd1 P2 C12 -11.72(14) . . . . ?
C19 P1 C13 C18 47.9(3) . . . . ?
C1 P1 C13 C18 153.1(3) . . . . ?
Pd1 P1 C13 C18 -73.2(3) . . . . ?
C19 P1 C13 C14 169.3(3) . . . . ?
C1 P1 C13 C14 -85.4(3) . . . . ?
Pd1 P1 C13 C14 48.3(3) . . . . ?
C18 C13 C14 C15 -52.7(5) . . . . ?
P1 C13 C14 C15 -175.1(3) . . . . ?
C13 C14 C15 C16 58.3(5) . . . . ?
C14 C15 C16 C17 -60.0(5) . . . . ?
C15 C16 C17 C18 58.2(5) . . . . ?
C16 C17 C18 C13 -54.5(5) . . . . ?
C14 C13 C18 C17 51.0(5) . . . . ?
P1 C13 C18 C17 171.2(3) . . . . ?
C13 P1 C19 C24 -178.5(3) . . . . ?
C1 P1 C19 C24 73.3(3) . . . . ?
Pd1 P1 C19 C24 -58.1(3) . . . . ?
C13 P1 C19 C20 54.6(4) . . . . ?
C1 P1 C19 C20 -53.5(3) . . . . ?
Pd1 P1 C19 C20 175.0(3) . . . . ?
C24 C19 C20 C21 53.8(5) . . . . ?
P1 C19 C20 C21 -179.6(3) . . . . ?
C19 C20 C21 C22 -56.6(5) . . . . ?
C20 C21 C22 C23 57.3(5) . . . . ?
C21 C22 C23 C24 -56.3(5) . . . . ?
C20 C19 C24 C23 -53.0(5) . . . . ?
P1 C19 C24 C23 176.2(3) . . . . ?
C22 C23 C24 C19 54.9(5) . . . . ?
C31 P2 C25 C26 -49.7(3) . . . . ?
C12 P2 C25 C26 -154.9(3) . . . . ?
Pd1 P2 C25 C26 72.6(3) . . . . ?
C31 P2 C25 C30 -170.9(3) . . . . ?
C12 P2 C25 C30 83.9(3) . . . . ?
Pd1 P2 C25 C30 -48.6(3) . . . . ?
C30 C25 C26 C27 -55.3(5) . . . . ?
P2 C25 C26 C27 -177.1(3) . . . . ?
C25 C26 C27 C28 55.3(5) . . . . ?
C26 C27 C28 C29 -55.8(5) . . . . ?
C27 C28 C29 C30 58.4(5) . . . . ?
C28 C29 C30 C25 -60.2(5) . . . . ?
C26 C25 C30 C29 57.6(5) . . . . ?
P2 C25 C30 C29 179.5(3) . . . . ?
C25 P2 C31 C36 -55.5(4) . . . . ?
C12 P2 C31 C36 52.7(4) . . . . ?
Pd1 P2 C31 C36 176.1(3) . . . . ?
C25 P2 C31 C32 176.3(3) . . . . ?
C12 P2 C31 C32 -75.6(3) . . . . ?
Pd1 P2 C31 C32 47.9(3) . . . . ?
C36 C31 C32 C33 58.2(5) . . . . ?
P2 C31 C32 C33 -169.9(3) . . . . ?
C31 C32 C33 C34 -58.0(5) . . . . ?
C32 C33 C34 C35 56.9(5) . . . . ?
C33 C34 C35 C36 -55.0(6) . . . . ?
C32 C31 C36 C35 -55.9(5) . . . . ?
P2 C31 C36 C35 176.1(3) . . . . ?
C34 C35 C36 C31 54.4(5) . . . . ?
O37 C37 C38 C39 170.9(4) . . . . ?
C46 C37 C38 C39 -4.7(6) . . . . ?
O37 C37 C38 Pd1 -109.3(4) . . . . ?
C46 C37 C38 Pd1 75.1(4) . . . . ?
P2 Pd1 C38 C39 11.3(3) . . . . ?
P1 Pd1 C38 C39 -177.6(2) . . . . ?
C39 Pd1 C38 C37 -121.7(4) . . . . ?
P2 Pd1 C38 C37 -110.4(3) . . . . ?
P1 Pd1 C38 C37 60.6(3) . . . . ?
C37 C38 C39 C40 -148.0(4) . . . . ?
Pd1 C38 C39 C40 110.2(4) . . . . ?
C37 C38 C39 Pd1 101.8(4) . . . . ?
P2 Pd1 C39 C38 -173.5(2) . . . . ?
P1 Pd1 C39 C38 4.2(3) . . . . ?
C38 Pd1 C39 C40 -117.1(4) . . . . ?
P2 Pd1 C39 C40 69.4(3) . . . . ?
P1 Pd1 C39 C40 -112.8(3) . . . . ?
C38 C39 C40 C45 -28.5(6) . . . . ?
Pd1 C39 C40 C45 55.0(5) . . . . ?
C38 C39 C40 C41 151.5(4) . . . . ?
Pd1 C39 C40 C41 -124.9(4) . . . . ?
C45 C40 C41 C42 -0.5(7) . . . . ?
C39 C40 C41 C42 179.5(4) . . . . ?
C40 C41 C42 C43 2.1(8) . . . . ?
C41 C42 C43 C44 -2.1(8) . . . . ?
C42 C43 C44 C45 0.5(8) . . . . ?
C43 C44 C45 C40 1.1(8) . . . . ?
C41 C40 C45 C44 -1.1(7) . . . . ?
C39 C40 C45 C44 178.9(4) . . . . ?
O37 C37 C46 C47 -6.7(7) . . . . ?
C38 C37 C46 C47 169.0(4) . . . . ?
C37 C46 C47 C48 -174.0(4) . . . . ?
C46 C47 C48 C49 -158.9(5) . . . . ?
C46 C47 C48 C53 22.3(7) . . . . ?
C53 C48 C49 C50 -1.0(7) . . . . ?
C47 C48 C49 C50 -179.9(5) . . . . ?
C48 C49 C50 C51 1.0(8) . . . . ?
C49 C50 C51 C52 0.4(9) . . . . ?
C50 C51 C52 C53 -1.7(9) . . . . ?
C51 C52 C53 C48 1.7(8) . . . . ?
C49 C48 C53 C52 -0.3(7) . . . . ?
C47 C48 C53 C52 178.6(5) . . . . ?
